data_4125867
loop_
_publ_author_name
'Dorai Ramprasad'
'Guido P. Pez'
'Brian H. Toby'
'Thomas J. Markley'
'Ronald M. Pearlstein'

_publ_section_title
;
 Solid State Lithium Cyanocobaltates with a High Capacity for Reversible
 Dioxygen Binding: Synthesis, Reactivity, and Structures
;
_journal_name_full 'Journal of the American Chemical Society'
_journal_page_first 10694
_journal_page_last 10701
_journal_paper_doi 10.1021/ja00148a011
_journal_volume 117
_journal_year 1995
_chemical_formula_sum 'C11 H14 Co Li3 N7 O2'
_chemical_formula_weight 356.03
_space_group_IT_number 14
_symmetry_cell_setting monoclinic
_symmetry_Int_Tables_number 14
_symmetry_space_group_name_Hall '-P 2yn'
_symmetry_space_group_name_H-M 'P 1 21/n 1'
_cell_angle_alpha 90.
_cell_angle_beta 97.778(26)
_cell_angle_gamma 90.
_cell_formula_units_Z 4
_cell_length_a 15.4455(8)
_cell_length_b 8.4217(4)
_cell_length_c 14.1511(8)
_cell_volume 1823.8(2)
_diffrn_ambient_temperature 295
_diffrn_radiation_probe x-ray
_diffrn_radiation_type synchrotron
_diffrn_radiation_wavelength 1.29945
_pd_proc_ls_prof_R_factor 0.0692
_pd_proc_ls_prof_wR_expected 0.0685
_pd_proc_ls_prof_wR_factor 0.0892
_refine_ls_goodness_of_fit_ref 1.728
_refine_ls_number_reflns 531
_refine_ls_R_I_factor 0.0514
_cod_data_source_file JASC-1995-117-10694-10701-2.cif
_cod_data_source_block 2
_cod_depositor_comments
;
No H atomic coordinate in the paper
;
_cod_original_cell_volume 1823.81(21)
_cod_original_sg_symbol_H-M 'P 21/n'
_cod_database_code 4125867

loop_
_symmetry_equiv_pos_site_id
_symmetry_equiv_pos_as_xyz
1 x,y,z
2 1/2-x,1/2+y,1/2-z
3 -x,-y,-z
4 1/2+x,1/2-y,1/2+z

loop_
_atom_site_label
_atom_site_type_symbol
_atom_site_thermal_displace_type
_atom_site_fract_x
_atom_site_fract_y
_atom_site_fract_z
_atom_site_occupancy
_atom_site_U_iso_or_equiv
_atom_site_calc_flag
_atom_site_refinement_flags
_atom_site_disorder_assembly
_atom_site_disorder_group
Co Co Uiso 0.4554(3) 0.9047(5) 0.7418(3) 1.000 0.022(3) . . . .
N1 N Uiso 0.3661(8) 1.1865(10) 0.6187(7) 1.000 0.034(6) . . . .
N2 N Uiso 0.3208(6) 0.8968(17) 0.8808(6) 1.000 0.034(6) . . . .
N3 N Uiso 0.5715(6) 1.1175(14) 0.8800(6) 1.000 0.034(6) . . . .
N4 N Uiso 0.6052(4) 0.8650(17) 0.6237(7) 1.000 0.034(6) . . . .
N5 N Uiso 0.3544(8) 0.6443(11) 0.6244(8) 1.000 0.034(6) . . . .
C1 C Uiso 0.3987(5) 1.0836(7) 0.6637(5) 1.000 0.0628(8) . . . .
C2 C Uiso 0.3716(5) 0.8998(11) 0.8284(4) 1.000 0.0628(8) . . . .
C3 C Uiso 0.5277(4) 1.0373(9) 0.8279(4) 1.000 0.0628(8) . . . .
C4 C Uiso 0.5487(3) 0.8799(11) 0.6682(5) 1.000 0.0628(8) . . . .
C5 C Uiso 0.3925(5) 0.7424(7) 0.6687(6) 1.000 0.0628(8) . . . .
O1 O Uiso -0.2006(10) -0.095(2) 0.5237(12) 1.000 0.091(7) . . . .
N6 N Uiso -0.1422(7) 0.1030(16) 0.4441(7) 1.000 0.091(7) . . . .
C6 C Uiso -0.1209(13) 0.159(3) 0.3509(10) 1.000 0.091(7) . . . .
C7 C Uiso -0.1218(15) 0.2011(19) 0.5313(11) 1.000 0.091(7) . . . .
C8 C Uiso -0.1809(9) -0.0400(17) 0.4486(9) 1.000 0.091(7) . . . .
O2 O Uiso 0.1991(13) -0.103(2) 0.0363(11) 1.000 0.132(8) . . . .
N7 N Uiso 0.1573(7) 0.0854(15) 0.1348(7) 1.000 0.132(8) . . . .
C9 C Uiso 0.1860(14) 0.217(2) 0.2011(14) 1.000 0.132(8) . . . .
C10 C Uiso 0.0640(7) 0.039(3) 0.1148(16) 1.000 0.132(8) . . . .
C11 C Uiso 0.2180(7) 0.008(2) 0.0924(10) 1.000 0.132(8) . . . .
Li1 Li Uiso 0.312(2) 0.411(4) 0.608(3) 1.000 0.05(18) . . . .
Li2 Li Uiso 0.317(2) 0.158(5) 0.485(2) 1.000 0.05(18) . . . .
Li3 Li Uiso 0.159(4) 0.298(6) 0.484(3) 1.000 0.05(18) . . . .

loop_
_geom_angle_atom_site_label_1
_geom_angle_atom_site_label_2
_geom_angle_atom_site_label_3
_geom_angle
_geom_angle_site_symmetry_1
_geom_angle_site_symmetry_2
_geom_angle_site_symmetry_3
_geom_angle_publ_flag
C1 Co C2 95.0(4) . . . yes
C1 Co C3 95.0(3) . . . yes
C1 Co C4 95.0(4) . . . yes
C1 Co C5 95.0(3) . . . yes
C2 Co C3 89.5(3) . . . yes
C2 Co C4 170.0(4) . . . yes
C2 Co C5 89.6(4) . . . yes
C3 Co C4 89.6(4) . . . yes
C3 Co C5 170.0(4) . . . yes
C4 Co C5 89.6(4) . . . yes
C7 N6 C8 120.2(11) . . . yes
C6 N6 C7 121.1(14) . . . yes
C6 N6 C8 118.7(13) . . . yes
C10 N7 C11 120.3(13) . . . yes
C9 N7 C10 121.2(14) . . . yes
C9 N7 C11 118.5(13) . . . yes
Co C1 N1 179.9(11) . . . yes
Co C2 N2 180.0(12) . . . yes
Co C3 N3 180.0(10) . . . yes
Co C4 N4 179.9(12) . . . yes
Co C5 N5 179.9(12) . . . yes
O1 C8 N6 122.5(14) . . . yes
O2 C11 N7 122.3(14) . . . yes

loop_
_geom_bond_atom_site_label_1
_geom_bond_atom_site_label_2
_geom_bond_distance
_geom_bond_site_symmetry_1
_geom_bond_site_symmetry_2
_geom_bond_publ_flag
Co C1 1.999(8) . . yes
Co C2 1.900(8) . . yes
Co C3 1.900(8) . . yes
Co C4 1.900(7) . . yes
Co C5 1.900(8) . . yes
O1 C8 1.24(2) . . yes
O2 C11 1.24(2) . . yes
N1 C1 1.150(11) . . yes
N2 C2 1.151(11) . . yes
N3 C3 1.150(12) . . yes
N4 C4 1.150(9) . . yes
N5 C5 1.150(13) . . yes
N6 C7 1.483(19) . . yes
N6 C8 1.350(19) . . yes
N6 C6 1.479(19) . . yes
N7 C9 1.48(2) . . yes
N7 C10 1.483(17) . . yes
N7 C11 1.348(17) . . yes

loop_
_geom_torsion_atom_site_label_1
_geom_torsion_atom_site_label_2
_geom_torsion_atom_site_label_3
_geom_torsion_atom_site_label_4
_geom_torsion
_geom_torsion_site_symmetry_1
_geom_torsion_site_symmetry_2
_geom_torsion_site_symmetry_3
_geom_torsion_site_symmetry_4
_geom_torsion_publ_flag
C6 N6 C8 O1 179.9(16) . . . . no
C7 N6 C8 O1 0(2) . . . . no
C9 N7 C11 O2 180.0(16) . . . . no
C10 N7 C11 O2 0(2) . . . . no
